data_7202624
loop_
_publ_author_name
'Wenhua Bi'
'Nicolas Louvain'
'Nicolas Mercier'
'Jer\^ome Luc'
'Bouchta Sahraoui'

_publ_section_title
;
 Type structure, which is composed of organic diammonium, triiodide and
 hexaiodobismuthate, varies according to different structures of
 incorporated cations
;
_journal_issue 4
_journal_name_full CrystEngComm
_journal_page_first 298
_journal_paper_doi 10.1039/b617178h
_journal_volume 9
_journal_year 2007
_chemical_formula_moiety '4(C8 H16 N O2), 2(I3), (Bi I6), (H3 O)'
_chemical_formula_sum 'C32 H67 Bi I12 N4 O9'
_chemical_formula_weight 2383.68
_space_group_IT_number 12
_symmetry_cell_setting monoclinic
_symmetry_space_group_name_Hall '-C 2y'
_symmetry_space_group_name_H-M 'C 1 2/m 1'
_audit_creation_date 2006-10-31T19:13:22-00:00
_audit_creation_method 'WinGX routine CIF_UPDATE'
_cell_angle_alpha 90
_cell_angle_beta 94.290(10)
_cell_angle_gamma 90
_cell_formula_units_Z 2
_cell_length_a 11.792(2)
_cell_length_b 12.737(2)
_cell_length_c 21.908(3)
_cell_measurement_reflns_used 0
_cell_measurement_temperature 293(2)
_cell_measurement_theta_max 0
_cell_measurement_theta_min 0
_cell_volume 3281.2(9)
_computing_molecular_graphics 'Ortep-3 for Windows (Farrugia, 1997)'
_computing_publication_material 'WinGX publication routines (Farrugia, 1999)'
_computing_structure_refinement 'SHELXL-97 (Sheldrick, 1997)'
_computing_structure_solution 'SHELXS-86 (Sheldrick, 1986)'
_diffrn_ambient_temperature 293(2)
_diffrn_detector_area_resol_mean 9
_diffrn_measured_fraction_theta_full 0.992
_diffrn_measured_fraction_theta_max 0.992
_diffrn_measurement_device '\k-geometry diffractometer'
_diffrn_measurement_device_type area_detector
_diffrn_measurement_method CCD
_diffrn_radiation_monochromator graphite
_diffrn_radiation_probe x-ray
_diffrn_radiation_type MoK\a
_diffrn_radiation_wavelength 0.71073
_diffrn_reflns_av_R_equivalents 0.0355
_diffrn_reflns_limit_h_max 15
_diffrn_reflns_limit_h_min -15
_diffrn_reflns_limit_k_max 16
_diffrn_reflns_limit_k_min -13
_diffrn_reflns_limit_l_max 28
_diffrn_reflns_limit_l_min -28
_diffrn_reflns_number 24342
_diffrn_reflns_theta_full 27.5
_diffrn_reflns_theta_max 27.5
_diffrn_reflns_theta_min 3.52
_exptl_absorpt_coefficient_mu 8.371
_exptl_absorpt_correction_T_max 0.529
_exptl_absorpt_correction_T_min 0.321
_exptl_absorpt_correction_type multi-scan
_exptl_crystal_colour 'dark red'
_exptl_crystal_density_diffrn 2.413
_exptl_crystal_density_method 'not measured'
_exptl_crystal_description prism
_exptl_crystal_F_000 2156
_exptl_crystal_size_max 0.3
_exptl_crystal_size_mid 0.1
_exptl_crystal_size_min 0.07
_refine_diff_density_max 1.526
_refine_diff_density_min -1.2
_refine_diff_density_rms 0.137
_refine_ls_extinction_coef 0.00020(3)
_refine_ls_extinction_expression Fc^*^=kFc[1+0.001xFc^2^\l^3^/sin(2\q)]^-1/4^
_refine_ls_extinction_method SHELXL
_refine_ls_goodness_of_fit_ref 1.095
_refine_ls_hydrogen_treatment constr
_refine_ls_matrix_type full
_refine_ls_number_parameters 146
_refine_ls_number_reflns 3915
_refine_ls_number_restraints 0
_refine_ls_restrained_S_all 1.095
_refine_ls_R_factor_all 0.0593
_refine_ls_R_factor_gt 0.0385
_refine_ls_shift/su_max 0
_refine_ls_shift/su_mean 0
_refine_ls_structure_factor_coef Fsqd
_refine_ls_weighting_details 'calc w=1/[\s^2^(Fo^2^)+(0.0338P)^2^+22.9584P] where P=(Fo^2^+2Fc^2^)/3'
_refine_ls_weighting_scheme calc
_refine_ls_wR_factor_gt 0.0833
_refine_ls_wR_factor_ref 0.0892
_reflns_number_gt 3032
_reflns_number_total 3915
_reflns_threshold_expression >2sigma(I)
_cod_data_source_file b617178h.txt
_cod_data_source_block 1
_cod_database_code 7202624

loop_
_symmetry_equiv_pos_as_xyz
'x, y, z'
'-x, y, -z'
'x+1/2, y+1/2, z'
'-x+1/2, y+1/2, -z'
'-x, -y, -z'
'x, -y, z'
'-x+1/2, -y+1/2, -z'
'x+1/2, -y+1/2, z'

loop_
_atom_site_label
_atom_site_type_symbol
_atom_site_fract_x
_atom_site_fract_y
_atom_site_fract_z
_atom_site_U_iso_or_equiv
_atom_site_adp_type
_atom_site_occupancy
_atom_site_calc_flag
_atom_site_refinement_flags
_atom_site_disorder_group
_atom_site_disorder_assembly
Bi Bi 0 0 0 0.03738(14) Uani 1 d S . .
I3 I 0.06199(6) 0 0.13837(3) 0.05274(18) Uani 1 d S . .
I1 I 0 0.24255(5) 0 0.05603(19) Uani 1 d S . .
I2 I 0.25603(5) 0 -0.01652(3) 0.05311(18) Uani 1 d S . .
I4 I 0.49427(7) 0 0.14818(4) 0.0780(3) Uani 1 d S . .
I5 I 0.48566(7) 0 0.28255(4) 0.0729(2) Uani 1 d S . .
O3 O 0.1089(14) 0 0.4106(7) 0.068(4) Uani 0.5 d SP . .
C7 C 0.1945(8) 0.2309(10) 0.2399(4) 0.102(4) Uani 1 d . . .
H7A1 H 0.1705 0.1679 0.2177 0.122 Uiso 1 calc R . .
H7A2 H 0.1381 0.2847 0.2297 0.122 Uiso 1 calc R . .
C3 C 0.3577(10) 0.3469(9) 0.2570(4) 0.110(4) Uani 1 d . . .
H3A1 H 0.3194 0.413 0.2478 0.132 Uiso 1 calc R . .
H3A2 H 0.4357 0.3543 0.2464 0.132 Uiso 1 calc R . .
N N 0.2706(7) 0.2089(7) 0.1078(3) 0.092(3) Uani 1 d . . .
H1A1 H 0.2693 0.2343 0.0699 0.138 Uiso 1 calc R . .
H1A2 H 0.2015 0.1863 0.1151 0.138 Uiso 1 calc R . .
H1A3 H 0.3197 0.1559 0.1118 0.138 Uiso 1 calc R . .
C4 C 0.3584(9) 0.3272(9) 0.3247(4) 0.098(3) Uani 1 d . . .
H4A1 H 0.4132 0.2725 0.3361 0.118 Uiso 1 calc R . .
H4A2 H 0.3825 0.3906 0.3465 0.118 Uiso 1 calc R . .
C6 C 0.1954(9) 0.2087(9) 0.3068(3) 0.095(3) Uani 1 d . . .
H6A1 H 0.1182 0.1965 0.3174 0.114 Uiso 1 calc R . .
H6A2 H 0.239 0.1454 0.3161 0.114 Uiso 1 calc R . .
C1 C 0.3059(8) 0.2924(7) 0.1519(3) 0.074(2) Uani 1 d . . .
H1A4 H 0.2572 0.3529 0.1433 0.089 Uiso 1 calc R . .
H1A5 H 0.3829 0.3133 0.1447 0.089 Uiso 1 calc R . .
C8 C 0.2484(9) 0.2717(9) 0.4124(4) 0.089(3) Uani 1 d . . .
C2 C 0.3027(7) 0.2653(6) 0.2184(3) 0.0600(18) Uani 1 d . . .
H2A H 0.3528 0.2041 0.2242 0.072 Uiso 1 calc R . .
C5 C 0.2446(8) 0.2952(8) 0.3437(4) 0.085(3) Uani 1 d . . .
H5A H 0.194 0.3556 0.3363 0.102 Uiso 1 calc R . .
O1 O 0.3082(8) 0.3351(8) 0.4475(3) 0.146(4) Uani 1 d . . .
O2 O 0.1948(8) 0.2000(6) 0.4331(3) 0.122(3) Uani 1 d . . .
I6 I 0.47972(16) 0 0.41378(5) 0.1473(6) Uani 1 d S . .

loop_
_atom_site_aniso_label
_atom_site_aniso_U_11
_atom_site_aniso_U_22
_atom_site_aniso_U_33
_atom_site_aniso_U_23
_atom_site_aniso_U_13
_atom_site_aniso_U_12
Bi 0.0386(3) 0.0430(3) 0.0309(2) 0 0.00468(18) 0
I3 0.0573(4) 0.0699(4) 0.0315(3) 0 0.0070(2) 0
I1 0.0739(4) 0.0365(3) 0.0602(4) 0 0.0212(3) 0
I2 0.0368(3) 0.0820(5) 0.0412(3) 0 0.0076(2) 0
I4 0.0802(5) 0.1011(6) 0.0530(4) 0 0.0081(4) 0
I5 0.0925(6) 0.0618(5) 0.0647(5) 0 0.0073(4) 0
O3 0.096(11) 0.039(7) 0.065(9) 0 -0.010(8) 0
C7 0.096(7) 0.162(10) 0.050(5) -0.020(6) 0.018(4) -0.063(7)
C3 0.155(10) 0.130(9) 0.049(5) -0.009(5) 0.030(5) -0.082(8)
N 0.104(6) 0.131(7) 0.042(4) -0.003(4) 0.010(4) -0.048(5)
C4 0.109(7) 0.140(9) 0.046(5) -0.014(5) 0.012(5) -0.061(7)
C6 0.117(7) 0.132(8) 0.038(4) -0.013(5) 0.022(4) -0.063(7)
C1 0.113(7) 0.071(5) 0.038(4) 0.007(4) 0.008(4) -0.017(5)
C8 0.106(7) 0.116(8) 0.047(5) -0.023(5) 0.023(5) -0.038(6)
C2 0.071(5) 0.071(5) 0.039(4) 0.005(3) 0.007(3) -0.004(4)
C5 0.113(7) 0.095(7) 0.050(5) -0.009(4) 0.024(5) -0.011(6)
O1 0.213(9) 0.173(8) 0.054(4) -0.030(5) 0.031(5) -0.116(7)
O2 0.183(8) 0.136(6) 0.051(4) -0.021(4) 0.039(4) -0.080(6)
I6 0.2358(17) 0.1516(11) 0.0556(6) 0 0.0184(7) 0

loop_
_atom_type_symbol
_atom_type_description
_atom_type_scat_dispersion_real
_atom_type_scat_dispersion_imag
_atom_type_scat_source
C C 0.0033 0.0016 'International Tables Vol C Tables 4.2.6.8 and 6.1.1.4'
H H 0 0 'International Tables Vol C Tables 4.2.6.8 and 6.1.1.4'
N N 0.0061 0.0033 'International Tables Vol C Tables 4.2.6.8 and 6.1.1.4'
O O 0.0106 0.006 'International Tables Vol C Tables 4.2.6.8 and 6.1.1.4'
I I -0.4742 1.8119 'International Tables Vol C Tables 4.2.6.8 and 6.1.1.4'
Bi Bi -4.1077 10.2566 'International Tables Vol C Tables 4.2.6.8 and 6.1.1.4'

loop_
_geom_angle_atom_site_label_1
_geom_angle_atom_site_label_2
_geom_angle_atom_site_label_3
_geom_angle
_geom_angle_site_symmetry_1
_geom_angle_site_symmetry_3
_geom_angle_publ_flag
I3 Bi I3 180.000(5) . 5 ?
I3 Bi I2 92.712(19) . 5 ?
I3 Bi I2 87.288(19) 5 5 ?
I3 Bi I2 87.288(19) . . ?
I3 Bi I2 92.712(19) 5 . ?
I2 Bi I2 180.00(2) 5 . ?
I3 Bi I1 90 . 5 ?
I3 Bi I1 90 5 5 ?
I2 Bi I1 90 5 5 ?
I2 Bi I1 90 . 5 ?
I3 Bi I1 90 . . ?
I3 Bi I1 90 5 . ?
I2 Bi I1 90 5 . ?
I2 Bi I1 90 . . ?
I1 Bi I1 180 5 . ?
I6 I5 I4 179.42(5) . . ?
C2 C7 C6 115.6(8) . . ?
C2 C3 C4 115.0(8) . . ?
C5 C4 C3 112.4(8) . . ?
C5 C6 C7 112.0(8) . . ?
N C1 C2 116.3(7) . . ?
O2 C8 O1 121.5(8) . . ?
O2 C8 C5 122.4(8) . . ?
O1 C8 C5 116.1(9) . . ?
C7 C2 C3 112.7(7) . . ?
C7 C2 C1 117.9(7) . . ?
C3 C2 C1 110.9(7) . . ?
C6 C5 C4 112.4(8) . . ?
C6 C5 C8 112.2(8) . . ?
C4 C5 C8 111.5(8) . . ?

loop_
_geom_bond_atom_site_label_1
_geom_bond_atom_site_label_2
_geom_bond_distance
_geom_bond_site_symmetry_2
_geom_bond_publ_flag
Bi I3 3.0647(7) . ?
Bi I3 3.0647(7) 5 ?
Bi I2 3.0674(8) 5 ?
Bi I2 3.0674(8) . ?
Bi I1 3.0894(8) 5 ?
Bi I1 3.0894(8) . ?
I4 I5 2.9531(12) . ?
I5 I6 2.8810(14) . ?
C7 C2 1.459(11) . ?
C7 C6 1.491(11) . ?
C3 C2 1.462(11) . ?
C3 C4 1.503(11) . ?
N C1 1.475(10) . ?
C4 C5 1.491(12) . ?
C6 C5 1.460(12) . ?
C1 C2 1.501(9) . ?
C8 O2 1.218(11) . ?
C8 O1 1.288(11) . ?
C8 C5 1.531(12) . ?
